data_4514809
loop_
_publ_author_name
'Saha, Sayantani'
'Eisen, Moris S.'

_publ_section_title
;
 Catalytic Recycling of a Th--H Bond via Single or Double Hydroboration of
 Inactivated Imines or Nitriles
;
_journal_issue 7
_journal_name_full 'ACS Catalysis'
_journal_page_first 5947
_journal_paper_doi 10.1021/acscatal.9b01399
_journal_volume 9
_journal_year 2019
_chemical_formula_moiety 'C42 H78 N6 O Si6 Th'
_chemical_formula_sum 'C42 H78 N6 O Si6 Th'
_chemical_formula_weight 1083.68
_chemical_name_common 'Moris569 (Sayantani)'
_space_group_IT_number 2
_space_group_name_Hall '-P 1'
_space_group_name_H-M_alt 'P -1'
_symmetry_cell_setting triclinic
_symmetry_space_group_name_Hall '-P 1'
_symmetry_space_group_name_H-M 'P -1'
_atom_sites_solution_hydrogens geom
_atom_sites_solution_primary direct
_atom_sites_solution_secondary difmap
_audit_creation_method SHELXL-97
_cell_angle_alpha 69.17(5)
_cell_angle_beta 83.14(2)
_cell_angle_gamma 71.15(3)
_cell_formula_units_Z 2
_cell_length_a 11.2080(12)
_cell_length_b 13.909(3)
_cell_length_c 19.199(3)
_cell_measurement_reflns_used 8816
_cell_measurement_temperature 200(2)
_cell_measurement_theta_max 25.00
_cell_measurement_theta_min 2.66
_cell_volume 2647.3(13)
_computing_cell_refinement 'DENZO HKL2000 (Otwinowski & Minor 1997)'
_computing_data_collection 'Collect (Nonius, 2006)'
_computing_data_reduction 'DENZO HKL2000 (Otwinowski & Minor 1997)'
_computing_molecular_graphics 'Mercury 3.9'
_computing_structure_refinement 'SHELXL-97 (Sheldrick, 1997)'
_computing_structure_solution 'SHELXS-97 (Sheldrick, 1990)'
_diffrn_ambient_temperature 200(2)
_diffrn_detector_area_resol_mean 95
_diffrn_measured_fraction_theta_full 0.998
_diffrn_measured_fraction_theta_max 0.998
_diffrn_measurement_device_type 'Nonius KappaCCD'
_diffrn_measurement_method 'phi- and omega-scans'
_diffrn_radiation_monochromator graphite
_diffrn_radiation_source 'fine-focus sealed tube'
_diffrn_radiation_type MoK\a
_diffrn_radiation_wavelength 0.71073
_diffrn_reflns_av_R_equivalents 0.0480
_diffrn_reflns_av_sigmaI/netI 0.0348
_diffrn_reflns_limit_h_max 13
_diffrn_reflns_limit_h_min 0
_diffrn_reflns_limit_k_max 16
_diffrn_reflns_limit_k_min -15
_diffrn_reflns_limit_l_max 22
_diffrn_reflns_limit_l_min -22
_diffrn_reflns_number 9320
_diffrn_reflns_theta_full 25.00
_diffrn_reflns_theta_max 25.00
_diffrn_reflns_theta_min 2.66
_diffrn_standards_decay_% none
_diffrn_standards_interval_count none
_diffrn_standards_interval_time none
_diffrn_standards_number none
_exptl_absorpt_coefficient_mu 2.987
_exptl_absorpt_correction_T_max 0.7748
_exptl_absorpt_correction_T_min 0.6389
_exptl_absorpt_correction_type multi-scan
_exptl_absorpt_process_details
; 
'HKL Denzo and Scalepack (Otwinowski & Minor 1997)'  
;
_exptl_crystal_colour colorless
_exptl_crystal_density_diffrn 1.360
_exptl_crystal_density_method 'not measured'
_exptl_crystal_description needle
_exptl_crystal_F_000 1108
_exptl_crystal_size_max 0.33
_exptl_crystal_size_mid 0.12
_exptl_crystal_size_min 0.09
_refine_diff_density_max 2.477
_refine_diff_density_min -1.018
_refine_diff_density_rms 0.086
_refine_ls_extinction_method none
_refine_ls_goodness_of_fit_ref 1.060
_refine_ls_hydrogen_treatment constr
_refine_ls_matrix_type full
_refine_ls_number_parameters 526
_refine_ls_number_reflns 9320
_refine_ls_number_restraints 0
_refine_ls_restrained_S_all 1.060
_refine_ls_R_factor_all 0.0333
_refine_ls_R_factor_gt 0.0273
_refine_ls_shift/su_max 0.001
_refine_ls_shift/su_mean 0.000
_refine_ls_structure_factor_coef Fsqd
_refine_ls_weighting_details 'calc w=1/[\s^2^(Fo^2^)+(0.0220P)^2^+4.3224P] where P=(Fo^2^+2Fc^2^)/3'
_refine_ls_weighting_scheme calc
_refine_ls_wR_factor_gt 0.0623
_refine_ls_wR_factor_ref 0.0640
_reflns_number_gt 8438
_reflns_number_total 9320
_reflns_threshold_expression >2sigma(I)
_cod_data_source_file cs9b01399_si_002.cif
_cod_data_source_block Th2
_cod_database_code 4514809

loop_
_symmetry_equiv_pos_as_xyz
'x, y, z'
'-x, -y, -z'

loop_
_atom_site_label
_atom_site_type_symbol
_atom_site_fract_x
_atom_site_fract_y
_atom_site_fract_z
_atom_site_U_iso_or_equiv
_atom_site_adp_type
_atom_site_occupancy
_atom_site_symmetry_multiplicity
_atom_site_calc_flag
_atom_site_refinement_flags
Th1 Th 0.102315(12) 1.122653(11) 0.234537(8) 0.02446(5) Uani 1 1 d .
Si1 Si 0.37278(9) 1.08272(9) 0.13187(6) 0.0305(2) Uani 1 1 d .
Si2 Si 0.14507(10) 1.12511(10) 0.04348(6) 0.0349(3) Uani 1 1 d .
Si3 Si -0.17936(9) 1.02714(9) 0.29063(6) 0.0306(2) Uani 1 1 d .
Si4 Si -0.21057(10) 1.25902(9) 0.20501(6) 0.0330(2) Uani 1 1 d .
Si5 Si 0.12054(10) 1.20839(8) 0.37844(6) 0.0303(2) Uani 1 1 d .
Si6 Si 0.16070(10) 1.37036(9) 0.23227(6) 0.0332(2) Uani 1 1 d .
O1 O 0.5627(3) 0.5896(3) 0.11813(19) 0.0592(9) Uani 1 1 d .
N1 N 0.2612(3) 0.7774(2) 0.28780(18) 0.0323(7) Uani 1 1 d .
N2 N 0.3703(3) 0.8130(3) 0.36698(18) 0.0321(7) Uani 1 1 d .
N3 N 0.1998(3) 0.9517(2) 0.29783(17) 0.0283(7) Uani 1 1 d .
N4 N 0.2106(3) 1.1140(2) 0.12423(17) 0.0279(7) Uani 1 1 d .
N5 N -0.1112(3) 1.1294(2) 0.24656(16) 0.0252(6) Uani 1 1 d .
N6 N 0.1292(3) 1.2500(2) 0.28240(17) 0.0271(7) Uani 1 1 d .
C1 C 0.2716(3) 0.8553(3) 0.3169(2) 0.0273(8) Uani 1 1 d .
C2 C 0.4795(4) 0.7270(3) 0.3611(2) 0.0372(9) Uani 1 1 d .
C3 C 0.5941(4) 0.7488(4) 0.3428(3) 0.0525(12) Uani 1 1 d .
H3 H 0.5973 0.8201 0.3320 0.063 Uiso 1 1 calc R
C4 C 0.7037(5) 0.6675(5) 0.3400(3) 0.0707(17) Uani 1 1 d .
H4 H 0.7819 0.6825 0.3276 0.085 Uiso 1 1 calc R
C5 C 0.6975(6) 0.5630(5) 0.3558(3) 0.079(2) Uani 1 1 d .
H5 H 0.7726 0.5062 0.3559 0.095 Uiso 1 1 calc R
C6 C 0.5844(5) 0.5422(4) 0.3711(3) 0.0641(16) Uani 1 1 d .
H6 H 0.5813 0.4713 0.3800 0.077 Uiso 1 1 calc R
C7 C 0.4727(4) 0.6239(3) 0.3739(2) 0.0440(11) Uani 1 1 d .
C8 C 0.3498(5) 0.6035(3) 0.3861(2) 0.0442(11) Uani 1 1 d .
C9 C 0.3317(6) 0.5093(4) 0.4396(3) 0.0615(15) Uani 1 1 d .
H9 H 0.4002 0.4578 0.4703 0.074 Uiso 1 1 calc R
C10 C 0.2173(7) 0.4902(4) 0.4484(3) 0.0722(17) Uani 1 1 d .
H10 H 0.2070 0.4264 0.4853 0.087 Uiso 1 1 calc R
C11 C 0.1163(6) 0.5638(4) 0.4034(3) 0.0633(15) Uani 1 1 d .
H11 H 0.0372 0.5503 0.4096 0.076 Uiso 1 1 calc R
C12 C 0.1312(5) 0.6571(4) 0.3494(3) 0.0471(11) Uani 1 1 d .
H12 H 0.0629 0.7066 0.3178 0.056 Uiso 1 1 calc R
C13 C 0.2467(4) 0.6783(3) 0.3417(2) 0.0359(9) Uani 1 1 d .
C14 C 0.1969(4) 0.8178(3) 0.2159(2) 0.0355(9) Uani 1 1 d .
H14A H 0.2038 0.8906 0.1871 0.043 Uiso 1 1 calc R
H14B H 0.1063 0.8241 0.2250 0.043 Uiso 1 1 calc R
C15 C 0.2526(4) 0.7440(3) 0.1707(2) 0.0353(9) Uani 1 1 d .
C16 C 0.3829(4) 0.6962(3) 0.1699(2) 0.0387(9) Uani 1 1 d .
H16 H 0.4352 0.7048 0.2013 0.046 Uiso 1 1 calc R
C17 C 0.4366(4) 0.6365(3) 0.1238(2) 0.0447(11) Uani 1 1 d .
C18 C 0.3602(6) 0.6214(4) 0.0788(3) 0.0573(13) Uani 1 1 d .
H18 H 0.3962 0.5794 0.0475 0.069 Uiso 1 1 calc R
C19 C 0.2330(5) 0.6679(4) 0.0805(3) 0.0584(13) Uani 1 1 d .
H19 H 0.1808 0.6584 0.0495 0.070 Uiso 1 1 calc R
C20 C 0.1773(4) 0.7289(4) 0.1262(2) 0.0455(11) Uani 1 1 d .
H20 H 0.0883 0.7598 0.1268 0.055 Uiso 1 1 calc R
C21 C 0.6436(5) 0.6187(4) 0.1544(3) 0.0619(14) Uani 1 1 d .
H21A H 0.6266 0.6972 0.1352 0.093 Uiso 1 1 calc R
H21B H 0.7319 0.5838 0.1445 0.093 Uiso 1 1 calc R
H21C H 0.6277 0.5950 0.2083 0.093 Uiso 1 1 calc R
C22 C 0.3508(4) 0.8496(3) 0.4324(2) 0.0364(9) Uani 1 1 d .
H22 H 0.2980 0.9270 0.4156 0.044 Uiso 1 1 calc R
C23 C 0.4699(5) 0.8437(5) 0.4644(3) 0.0630(14) Uani 1 1 d .
H23A H 0.5236 0.7685 0.4821 0.095 Uiso 1 1 calc R
H23B H 0.4490 0.8713 0.5061 0.095 Uiso 1 1 calc R
H23C H 0.5149 0.8873 0.4258 0.095 Uiso 1 1 calc R
C24 C 0.2762(5) 0.7867(5) 0.4909(3) 0.0670(15) Uani 1 1 d .
H24A H 0.1980 0.7935 0.4690 0.101 Uiso 1 1 calc R
H24B H 0.2559 0.8153 0.5322 0.101 Uiso 1 1 calc R
H24C H 0.3262 0.7105 0.5096 0.101 Uiso 1 1 calc R
C25 C 0.4620(4) 0.9388(3) 0.1420(3) 0.0412(10) Uani 1 1 d .
H25A H 0.4350 0.8907 0.1878 0.062 Uiso 1 1 calc R
H25B H 0.5525 0.9276 0.1444 0.062 Uiso 1 1 calc R
H25C H 0.4449 0.9229 0.0990 0.062 Uiso 1 1 calc R
C26 C 0.4088(3) 1.0966(3) 0.2202(2) 0.0376(9) Uani 1 1 d .
H26A H 0.3666 1.1706 0.2195 0.056 Uiso 1 1 calc R
H26B H 0.5001 1.0804 0.2241 0.056 Uiso 1 1 calc R
H26C H 0.3786 1.0461 0.2630 0.056 Uiso 1 1 calc R
C27 C 0.4433(4) 1.1723(4) 0.0520(2) 0.0420(10) Uani 1 1 d .
H27A H 0.4288 1.1639 0.0055 0.063 Uiso 1 1 calc R
H27B H 0.5342 1.1522 0.0599 0.063 Uiso 1 1 calc R
H27C H 0.4039 1.2476 0.0491 0.063 Uiso 1 1 calc R
C28 C -0.0076(4) 1.0920(4) 0.0660(2) 0.0417(10) Uani 1 1 d .
H28A H 0.0094 1.0149 0.0943 0.063 Uiso 1 1 calc R
H28B H -0.0512 1.1098 0.0197 0.063 Uiso 1 1 calc R
H28C H -0.0609 1.1342 0.0959 0.063 Uiso 1 1 calc R
C29 C 0.2439(4) 1.0292(4) -0.0042(3) 0.0547(13) Uani 1 1 d .
H29A H 0.3270 1.0403 -0.0160 0.082 Uiso 1 1 calc R
H29B H 0.2025 1.0424 -0.0503 0.082 Uiso 1 1 calc R
H29C H 0.2538 0.9548 0.0288 0.082 Uiso 1 1 calc R
C30 C 0.1165(5) 1.2647(4) -0.0253(3) 0.0548(13) Uani 1 1 d .
H30A H 0.0532 1.3158 -0.0052 0.082 Uiso 1 1 calc R
H30B H 0.0858 1.2679 -0.0720 0.082 Uiso 1 1 calc R
H30C H 0.1953 1.2835 -0.0347 0.082 Uiso 1 1 calc R
C31 C -0.0790(4) 0.9115(3) 0.3659(3) 0.0423(10) Uani 1 1 d .
H31A H 0.0043 0.8839 0.3455 0.063 Uiso 1 1 calc R
H31B H -0.1190 0.8540 0.3853 0.063 Uiso 1 1 calc R
H31C H -0.0697 0.9362 0.4063 0.063 Uiso 1 1 calc R
C32 C -0.2108(4) 0.9690(4) 0.2225(3) 0.0444(11) Uani 1 1 d .
H32A H -0.2621 1.0271 0.1814 0.067 Uiso 1 1 calc R
H32B H -0.2562 0.9163 0.2478 0.067 Uiso 1 1 calc R
H32C H -0.1307 0.9334 0.2029 0.067 Uiso 1 1 calc R
C33 C -0.3303(4) 1.0735(4) 0.3402(3) 0.0443(11) Uani 1 1 d .
H33A H -0.3131 1.0977 0.3790 0.066 Uiso 1 1 calc R
H33B H -0.3660 1.0136 0.3631 0.066 Uiso 1 1 calc R
H33C H -0.3904 1.1333 0.3045 0.066 Uiso 1 1 calc R
C34 C -0.2809(5) 1.3297(4) 0.2738(3) 0.0534(12) Uani 1 1 d .
H34A H -0.3278 1.2873 0.3118 0.080 Uiso 1 1 calc R
H34B H -0.3382 1.4012 0.2479 0.080 Uiso 1 1 calc R
H34C H -0.2135 1.3374 0.2975 0.080 Uiso 1 1 calc R
C35 C -0.3395(4) 1.2689(4) 0.1468(3) 0.0499(11) Uani 1 1 d .
H35A H -0.3027 1.2372 0.1080 0.075 Uiso 1 1 calc R
H35B H -0.3875 1.3449 0.1234 0.075 Uiso 1 1 calc R
H35C H -0.3959 1.2297 0.1784 0.075 Uiso 1 1 calc R
C36 C -0.1107(4) 1.3388(3) 0.1387(3) 0.0445(11) Uani 1 1 d .
H36A H -0.0529 1.3504 0.1671 0.067 Uiso 1 1 calc R
H36B H -0.1654 1.4086 0.1080 0.067 Uiso 1 1 calc R
H36C H -0.0621 1.2987 0.1064 0.067 Uiso 1 1 calc R
C37 C 0.0431(4) 1.0986(3) 0.4112(2) 0.0336(9) Uani 1 1 d .
H37A H -0.0413 1.1264 0.3897 0.050 Uiso 1 1 calc R
H37B H 0.0364 1.0744 0.4657 0.050 Uiso 1 1 calc R
H37C H 0.0938 1.0378 0.3955 0.050 Uiso 1 1 calc R
C38 C 0.0209(5) 1.3140(4) 0.4170(3) 0.0490(11) Uani 1 1 d .
H38A H 0.0562 1.3744 0.4020 0.073 Uiso 1 1 calc R
H38B H 0.0191 1.2833 0.4715 0.073 Uiso 1 1 calc R
H38C H -0.0650 1.3398 0.3977 0.073 Uiso 1 1 calc R
C39 C 0.2789(4) 1.1523(4) 0.4236(3) 0.0518(12) Uani 1 1 d .
H39A H 0.3365 1.1032 0.3998 0.078 Uiso 1 1 calc R
H39B H 0.2707 1.1129 0.4767 0.078 Uiso 1 1 calc R
H39C H 0.3125 1.2115 0.4181 0.078 Uiso 1 1 calc R
C40 C 0.2981(4) 1.3855(4) 0.2694(3) 0.0523(12) Uani 1 1 d .
H40A H 0.2790 1.3875 0.3201 0.079 Uiso 1 1 calc R
H40B H 0.3143 1.4528 0.2374 0.079 Uiso 1 1 calc R
H40C H 0.3727 1.3243 0.2701 0.079 Uiso 1 1 calc R
C41 C 0.0231(4) 1.4911(3) 0.2320(3) 0.0499(11) Uani 1 1 d .
H41A H -0.0545 1.4800 0.2224 0.075 Uiso 1 1 calc R
H41B H 0.0353 1.5555 0.1930 0.075 Uiso 1 1 calc R
H41C H 0.0166 1.5008 0.2806 0.075 Uiso 1 1 calc R
C42 C 0.1987(5) 1.3804(4) 0.1326(2) 0.0469(11) Uani 1 1 d .
H42A H 0.2888 1.3720 0.1233 0.070 Uiso 1 1 calc R
H42B H 0.1493 1.4510 0.0997 0.070 Uiso 1 1 calc R
H42C H 0.1778 1.3234 0.1225 0.070 Uiso 1 1 calc R

loop_
_atom_site_aniso_label
_atom_site_aniso_U_11
_atom_site_aniso_U_22
_atom_site_aniso_U_33
_atom_site_aniso_U_23
_atom_site_aniso_U_13
_atom_site_aniso_U_12
Th1 0.02338(7) 0.02535(8) 0.02584(8) -0.00952(6) 0.00047(5) -0.00816(5)
Si1 0.0266(5) 0.0370(6) 0.0306(6) -0.0137(5) 0.0045(4) -0.0122(4)
Si2 0.0336(6) 0.0496(7) 0.0258(6) -0.0134(5) 0.0027(4) -0.0184(5)
Si3 0.0293(5) 0.0352(6) 0.0323(6) -0.0139(5) 0.0034(4) -0.0147(4)
Si4 0.0277(5) 0.0330(6) 0.0358(6) -0.0101(5) -0.0033(4) -0.0065(4)
Si5 0.0342(5) 0.0300(6) 0.0307(6) -0.0124(5) -0.0012(4) -0.0123(4)
Si6 0.0368(6) 0.0289(6) 0.0371(6) -0.0111(5) 0.0027(5) -0.0151(5)
O1 0.066(2) 0.051(2) 0.054(2) -0.0250(18) 0.0118(17) -0.0052(17)
N1 0.0392(18) 0.0246(17) 0.0303(18) -0.0075(14) -0.0049(14) -0.0066(14)
N2 0.0281(16) 0.0314(18) 0.0353(19) -0.0142(15) -0.0034(13) -0.0025(13)
N3 0.0297(16) 0.0257(17) 0.0275(17) -0.0081(14) -0.0008(13) -0.0063(13)
N4 0.0295(16) 0.0324(17) 0.0226(17) -0.0100(14) 0.0022(12) -0.0105(13)
N5 0.0220(14) 0.0308(17) 0.0261(17) -0.0131(14) -0.0022(12) -0.0079(12)
N6 0.0291(16) 0.0251(16) 0.0311(18) -0.0113(14) -0.0013(13) -0.0109(13)
C1 0.0274(18) 0.029(2) 0.026(2) -0.0103(17) 0.0031(15) -0.0087(16)
C2 0.033(2) 0.038(2) 0.033(2) -0.0141(19) -0.0047(17) 0.0028(17)
C3 0.034(2) 0.066(3) 0.048(3) -0.019(3) -0.0030(19) -0.001(2)
C4 0.034(3) 0.097(5) 0.065(4) -0.032(3) -0.005(2) 0.008(3)
C5 0.059(4) 0.083(5) 0.064(4) -0.032(3) -0.018(3) 0.036(3)
C6 0.073(4) 0.048(3) 0.053(3) -0.025(3) -0.025(3) 0.023(3)
C7 0.054(3) 0.035(2) 0.030(2) -0.0124(19) -0.0132(19) 0.009(2)
C8 0.068(3) 0.029(2) 0.032(2) -0.011(2) -0.004(2) -0.008(2)
C9 0.114(5) 0.028(2) 0.039(3) -0.005(2) -0.019(3) -0.017(3)
C10 0.137(6) 0.048(3) 0.049(3) -0.015(3) 0.004(3) -0.054(4)
C11 0.101(4) 0.054(3) 0.057(3) -0.025(3) 0.015(3) -0.050(3)
C12 0.064(3) 0.039(3) 0.048(3) -0.022(2) 0.005(2) -0.023(2)
C13 0.055(3) 0.026(2) 0.029(2) -0.0135(18) 0.0019(18) -0.0112(18)
C14 0.035(2) 0.036(2) 0.032(2) -0.0092(19) -0.0084(17) -0.0063(17)
C15 0.048(2) 0.030(2) 0.027(2) -0.0045(18) -0.0035(17) -0.0157(18)
C16 0.049(2) 0.031(2) 0.036(2) -0.0096(19) -0.0022(18) -0.0129(18)
C17 0.062(3) 0.033(2) 0.034(2) -0.012(2) 0.007(2) -0.010(2)
C18 0.092(4) 0.043(3) 0.038(3) -0.018(2) -0.001(3) -0.017(3)
C19 0.086(4) 0.052(3) 0.047(3) -0.022(3) -0.017(3) -0.021(3)
C20 0.056(3) 0.045(3) 0.041(3) -0.014(2) -0.010(2) -0.018(2)
C21 0.054(3) 0.047(3) 0.065(4) -0.010(3) 0.014(3) -0.004(2)
C22 0.038(2) 0.035(2) 0.036(2) -0.0155(19) -0.0055(17) -0.0058(17)
C23 0.049(3) 0.089(4) 0.069(4) -0.048(3) -0.009(2) -0.017(3)
C24 0.080(4) 0.098(4) 0.043(3) -0.035(3) 0.020(3) -0.048(3)
C25 0.036(2) 0.041(2) 0.046(3) -0.017(2) 0.0032(18) -0.0098(18)
C26 0.0227(19) 0.047(3) 0.044(3) -0.015(2) -0.0009(16) -0.0134(17)
C27 0.036(2) 0.053(3) 0.040(3) -0.016(2) 0.0096(18) -0.020(2)
C28 0.040(2) 0.054(3) 0.039(3) -0.019(2) -0.0005(18) -0.020(2)
C29 0.052(3) 0.090(4) 0.042(3) -0.042(3) 0.010(2) -0.030(3)
C30 0.054(3) 0.069(3) 0.035(3) 0.000(2) -0.002(2) -0.030(3)
C31 0.042(2) 0.036(2) 0.049(3) -0.007(2) 0.0004(19) -0.0210(19)
C32 0.046(2) 0.057(3) 0.046(3) -0.025(2) 0.007(2) -0.030(2)
C33 0.038(2) 0.056(3) 0.045(3) -0.021(2) 0.0098(19) -0.021(2)
C34 0.061(3) 0.041(3) 0.053(3) -0.021(2) 0.004(2) -0.004(2)
C35 0.041(2) 0.055(3) 0.046(3) -0.006(2) -0.010(2) -0.013(2)
C36 0.043(2) 0.032(2) 0.053(3) -0.005(2) -0.007(2) -0.0116(19)
C37 0.043(2) 0.032(2) 0.026(2) -0.0084(17) 0.0056(16) -0.0149(17)
C38 0.071(3) 0.037(3) 0.047(3) -0.023(2) 0.010(2) -0.022(2)
C39 0.051(3) 0.059(3) 0.046(3) -0.010(2) -0.011(2) -0.021(2)
C40 0.055(3) 0.054(3) 0.066(3) -0.026(3) 0.004(2) -0.034(2)
C41 0.058(3) 0.030(2) 0.055(3) -0.011(2) 0.001(2) -0.009(2)
C42 0.063(3) 0.038(2) 0.041(3) -0.009(2) 0.009(2) -0.025(2)

loop_
_atom_type_symbol
_atom_type_description
_atom_type_scat_dispersion_real
_atom_type_scat_dispersion_imag
_atom_type_scat_source
Th Th -7.2400 8.8979 'International Tables Vol C Tables 4.2.6.8 and 6.1.1.4'
Si Si 0.0817 0.0704 'International Tables Vol C Tables 4.2.6.8 and 6.1.1.4'
O O 0.0106 0.0060 'International Tables Vol C Tables 4.2.6.8 and 6.1.1.4'
N N 0.0061 0.0033 'International Tables Vol C Tables 4.2.6.8 and 6.1.1.4'
C C 0.0033 0.0016 'International Tables Vol C Tables 4.2.6.8 and 6.1.1.4'
H H 0.0000 0.0000 'International Tables Vol C Tables 4.2.6.8 and 6.1.1.4'

loop_
_geom_angle_atom_site_label_1
_geom_angle_atom_site_label_2
_geom_angle_atom_site_label_3
_geom_angle
N3 Th1 N4 93.31(12)
N3 Th1 N5 102.83(11)
N4 Th1 N5 119.69(10)
N3 Th1 N6 114.95(11)
N4 Th1 N6 115.94(11)
N5 Th1 N6 108.62(10)
N4 Si1 C27 113.01(18)
N4 Si1 C25 114.00(17)
C27 Si1 C25 108.2(2)
N4 Si1 C26 109.29(16)
C27 Si1 C26 108.11(19)
C25 Si1 C26 103.7(2)
N4 Si2 C30 110.6(2)
N4 Si2 C29 114.24(19)
C30 Si2 C29 107.4(2)
N4 Si2 C28 109.73(17)
C30 Si2 C28 109.6(2)
C29 Si2 C28 105.1(2)
N5 Si3 C31 113.53(17)
N5 Si3 C33 112.59(18)
C31 Si3 C33 103.6(2)
N5 Si3 C32 111.13(18)
C31 Si3 C32 106.5(2)
C33 Si3 C32 109.0(2)
N5 Si4 C34 112.61(19)
N5 Si4 C35 115.25(19)
C34 Si4 C35 109.1(2)
N5 Si4 C36 106.91(17)
C34 Si4 C36 106.9(2)
C35 Si4 C36 105.5(2)
N6 Si5 C38 114.69(19)
N6 Si5 C39 112.98(19)
C38 Si5 C39 107.9(2)
N6 Si5 C37 108.17(16)
C38 Si5 C37 104.95(19)
C39 Si5 C37 107.6(2)
N6 Si6 C40 113.1(2)
N6 Si6 C42 110.80(18)
C40 Si6 C42 106.6(2)
N6 Si6 C41 112.18(19)
C40 Si6 C41 106.6(2)
C42 Si6 C41 107.2(2)
C17 O1 C21 116.3(4)
C1 N1 C13 116.4(3)
C1 N1 C14 117.5(3)
C13 N1 C14 117.2(3)
C1 N2 C2 121.1(3)
C1 N2 C22 117.3(3)
C2 N2 C22 121.1(3)
C1 N3 Th1 164.0(3)
Si2 N4 Si1 120.72(17)
Si2 N4 Th1 125.97(15)
Si1 N4 Th1 113.09(15)
Si3 N5 Si4 117.99(16)
Si3 N5 Th1 129.84(16)
Si4 N5 Th1 112.16(15)
Si5 N6 Si6 120.32(17)
Si5 N6 Th1 112.32(15)
Si6 N6 Th1 127.32(16)
N3 C1 N2 124.8(3)
N3 C1 N1 123.3(3)
N2 C1 N1 111.9(3)
C3 C2 C7 120.3(4)
C3 C2 N2 118.1(4)
C7 C2 N2 121.6(4)
C4 C3 C2 120.5(5)
C4 C3 H3 119.7
C2 C3 H3 119.7
C3 C4 C5 119.1(5)
C3 C4 H4 120.4
C5 C4 H4 120.4
C6 C5 C4 120.5(5)
C6 C5 H5 119.8
C4 C5 H5 119.8
C5 C6 C7 121.0(5)
C5 C6 H6 119.5
C7 C6 H6 119.5
C2 C7 C6 118.5(5)
C2 C7 C8 120.1(4)
C6 C7 C8 121.3(5)
C13 C8 C9 118.0(5)
C13 C8 C7 119.6(4)
C9 C8 C7 122.3(4)
C10 C9 C8 121.4(5)
C10 C9 H9 119.3
C8 C9 H9 119.3
C9 C10 C11 120.2(5)
C9 C10 H10 119.9
C11 C10 H10 119.9
C12 C11 C10 119.9(5)
C12 C11 H11 120.0
C10 C11 H11 120.0
C11 C12 C13 120.0(5)
C11 C12 H12 120.0
C13 C12 H12 120.0
C12 C13 C8 120.4(4)
C12 C13 N1 120.2(4)
C8 C13 N1 119.3(4)
N1 C14 C15 111.8(3)
N1 C14 H14A 109.3
C15 C14 H14A 109.3
N1 C14 H14B 109.3
C15 C14 H14B 109.3
H14A C14 H14B 107.9
C20 C15 C16 119.3(4)
C20 C15 C14 120.8(4)
C16 C15 C14 119.8(4)
C17 C16 C15 120.6(4)
C17 C16 H16 119.7
C15 C16 H16 119.7
O1 C17 C16 124.4(4)
O1 C17 C18 115.6(4)
C16 C17 C18 120.0(4)
C19 C18 C17 118.7(4)
C19 C18 H18 120.6
C17 C18 H18 120.6
C18 C19 C20 122.0(5)
C18 C19 H19 119.0
C20 C19 H19 119.0
C15 C20 C19 119.3(4)
C15 C20 H20 120.4
C19 C20 H20 120.4
O1 C21 H21A 109.5
O1 C21 H21B 109.5
H21A C21 H21B 109.5
O1 C21 H21C 109.5
H21A C21 H21C 109.5
H21B C21 H21C 109.5
N2 C22 C23 114.5(3)
N2 C22 C24 109.1(3)
C23 C22 C24 111.1(4)
N2 C22 H22 107.3
C23 C22 H22 107.3
C24 C22 H22 107.3
C22 C23 H23A 109.5
C22 C23 H23B 109.5
H23A C23 H23B 109.5
C22 C23 H23C 109.5
H23A C23 H23C 109.5
H23B C23 H23C 109.5
C22 C24 H24A 109.5
C22 C24 H24B 109.5
H24A C24 H24B 109.5
C22 C24 H24C 109.5
H24A C24 H24C 109.5
H24B C24 H24C 109.5
Si1 C25 H25A 109.5
Si1 C25 H25B 109.5
H25A C25 H25B 109.5
Si1 C25 H25C 109.5
H25A C25 H25C 109.5
H25B C25 H25C 109.5
Si1 C26 H26A 109.5
Si1 C26 H26B 109.5
H26A C26 H26B 109.5
Si1 C26 H26C 109.5
H26A C26 H26C 109.5
H26B C26 H26C 109.5
Si1 C27 H27A 109.5
Si1 C27 H27B 109.5
H27A C27 H27B 109.5
Si1 C27 H27C 109.5
H27A C27 H27C 109.5
H27B C27 H27C 109.5
Si2 C28 H28A 109.5
Si2 C28 H28B 109.5
H28A C28 H28B 109.5
Si2 C28 H28C 109.5
H28A C28 H28C 109.5
H28B C28 H28C 109.5
Si2 C29 H29A 109.5
Si2 C29 H29B 109.5
H29A C29 H29B 109.5
Si2 C29 H29C 109.5
H29A C29 H29C 109.5
H29B C29 H29C 109.5
Si2 C30 H30A 109.5
Si2 C30 H30B 109.5
H30A C30 H30B 109.5
Si2 C30 H30C 109.5
H30A C30 H30C 109.5
H30B C30 H30C 109.5
Si3 C31 H31A 109.5
Si3 C31 H31B 109.5
H31A C31 H31B 109.5
Si3 C31 H31C 109.5
H31A C31 H31C 109.5
H31B C31 H31C 109.5
Si3 C32 H32A 109.5
Si3 C32 H32B 109.5
H32A C32 H32B 109.5
Si3 C32 H32C 109.5
H32A C32 H32C 109.5
H32B C32 H32C 109.5
Si3 C33 H33A 109.5
Si3 C33 H33B 109.5
H33A C33 H33B 109.5
Si3 C33 H33C 109.5
H33A C33 H33C 109.5
H33B C33 H33C 109.5
Si4 C34 H34A 109.5
Si4 C34 H34B 109.5
H34A C34 H34B 109.5
Si4 C34 H34C 109.5
H34A C34 H34C 109.5
H34B C34 H34C 109.5
Si4 C35 H35A 109.5
Si4 C35 H35B 109.5
H35A C35 H35B 109.5
Si4 C35 H35C 109.5
H35A C35 H35C 109.5
H35B C35 H35C 109.5
Si4 C36 H36A 109.5
Si4 C36 H36B 109.5
H36A C36 H36B 109.5
Si4 C36 H36C 109.5
H36A C36 H36C 109.5
H36B C36 H36C 109.5
Si5 C37 H37A 109.5
Si5 C37 H37B 109.5
H37A C37 H37B 109.5
Si5 C37 H37C 109.5
H37A C37 H37C 109.5
H37B C37 H37C 109.5
Si5 C38 H38A 109.5
Si5 C38 H38B 109.5
H38A C38 H38B 109.5
Si5 C38 H38C 109.5
H38A C38 H38C 109.5
H38B C38 H38C 109.5
Si5 C39 H39A 109.5
Si5 C39 H39B 109.5
H39A C39 H39B 109.5
Si5 C39 H39C 109.5
H39A C39 H39C 109.5
H39B C39 H39C 109.5
Si6 C40 H40A 109.5
Si6 C40 H40B 109.5
H40A C40 H40B 109.5
Si6 C40 H40C 109.5
H40A C40 H40C 109.5
H40B C40 H40C 109.5
Si6 C41 H41A 109.5
Si6 C41 H41B 109.5
H41A C41 H41B 109.5
Si6 C41 H41C 109.5
H41A C41 H41C 109.5
H41B C41 H41C 109.5
Si6 C42 H42A 109.5
Si6 C42 H42B 109.5
H42A C42 H42B 109.5
Si6 C42 H42C 109.5
H42A C42 H42C 109.5
H42B C42 H42C 109.5

loop_
_geom_bond_atom_site_label_1
_geom_bond_atom_site_label_2
_geom_bond_distance
Th1 N3 2.216(3)
Th1 N4 2.333(3)
Th1 N5 2.351(3)
Th1 N6 2.375(3)
Si1 N4 1.738(3)
Si1 C27 1.875(4)
Si1 C25 1.876(4)
Si1 C26 1.876(4)
Si2 N4 1.731(3)
Si2 C30 1.868(5)
Si2 C29 1.875(5)
Si2 C28 1.876(4)
Si3 N5 1.736(3)
Si3 C31 1.872(5)
Si3 C33 1.879(4)
Si3 C32 1.879(4)
Si4 N5 1.737(3)
Si4 C34 1.871(5)
Si4 C35 1.873(4)
Si4 C36 1.887(4)
Si5 N6 1.726(3)
Si5 C38 1.862(4)
Si5 C39 1.872(5)
Si5 C37 1.877(4)
Si6 N6 1.735(3)
Si6 C40 1.871(4)
Si6 C42 1.876(5)
Si6 C41 1.876(4)
O1 C17 1.362(6)
O1 C21 1.436(6)
N1 C1 1.423(5)
N1 C13 1.445(5)
N1 C14 1.471(5)
N2 C1 1.388(5)
N2 C2 1.435(5)
N2 C22 1.483(5)
N3 C1 1.266(5)
C2 C3 1.391(6)
C2 C7 1.393(6)
C3 C4 1.385(7)
C3 H3 0.9500
C4 C5 1.398(9)
C4 H4 0.9500
C5 C6 1.366(9)
C5 H5 0.9500
C6 C7 1.403(6)
C6 H6 0.9500
C7 C8 1.470(7)
C8 C13 1.404(6)
C8 C9 1.406(7)
C9 C10 1.371(8)
C9 H9 0.9500
C10 C11 1.389(8)
C10 H10 0.9500
C11 C12 1.389(7)
C11 H11 0.9500
C12 C13 1.398(6)
C12 H12 0.9500
C14 C15 1.511(6)
C14 H14A 0.9900
C14 H14B 0.9900
C15 C20 1.378(6)
C15 C16 1.397(6)
C16 C17 1.381(6)
C16 H16 0.9500
C17 C18 1.395(7)
C18 C19 1.364(7)
C18 H18 0.9500
C19 C20 1.392(7)
C19 H19 0.9500
C20 H20 0.9500
C21 H21A 0.9800
C21 H21B 0.9800
C21 H21C 0.9800
C22 C23 1.502(6)
C22 C24 1.509(6)
C22 H22 1.0000
C23 H23A 0.9800
C23 H23B 0.9800
C23 H23C 0.9800
C24 H24A 0.9800
C24 H24B 0.9800
C24 H24C 0.9800
C25 H25A 0.9800
C25 H25B 0.9800
C25 H25C 0.9800
C26 H26A 0.9800
C26 H26B 0.9800
C26 H26C 0.9800
C27 H27A 0.9800
C27 H27B 0.9800
C27 H27C 0.9800
C28 H28A 0.9800
C28 H28B 0.9800
C28 H28C 0.9800
C29 H29A 0.9800
C29 H29B 0.9800
C29 H29C 0.9800
C30 H30A 0.9800
C30 H30B 0.9800
C30 H30C 0.9800
C31 H31A 0.9800
C31 H31B 0.9800
C31 H31C 0.9800
C32 H32A 0.9800
C32 H32B 0.9800
C32 H32C 0.9800
C33 H33A 0.9800
C33 H33B 0.9800
C33 H33C 0.9800
C34 H34A 0.9800
C34 H34B 0.9800
C34 H34C 0.9800
C35 H35A 0.9800
C35 H35B 0.9800
C35 H35C 0.9800
C36 H36A 0.9800
C36 H36B 0.9800
C36 H36C 0.9800
C37 H37A 0.9800
C37 H37B 0.9800
C37 H37C 0.9800
C38 H38A 0.9800
C38 H38B 0.9800
C38 H38C 0.9800
C39 H39A 0.9800
C39 H39B 0.9800
C39 H39C 0.9800
C40 H40A 0.9800
C40 H40B 0.9800
C40 H40C 0.9800
C41 H41A 0.9800
C41 H41B 0.9800
C41 H41C 0.9800
C42 H42A 0.9800
C42 H42B 0.9800
C42 H42C 0.9800
